data_7029190
loop_
_publ_author_name
'Rittinghaus, Stefan'
'F\"arber, Christian'
'Bruhn, Clemens'
'Siemeling, Ulrich'

_publ_section_title
;
 Unsymmetrical N-heterocyclic carbenes with a 1,1'-ferrocenediyl backbone.
;
_journal_issue 9
_journal_name_full 'Dalton transactions (Cambridge, England : 2003)'
_journal_page_first 3508
_journal_page_last 3520
_journal_paper_doi 10.1039/c3dt52669k
_journal_volume 43
_journal_year 2014
_chemical_formula_moiety 'C24 H24 Cl Fe N2 O2 Rh'
_chemical_formula_sum 'C24 H24 Cl Fe N2 O2 Rh'
_chemical_formula_weight 566.66
_chemical_name_systematic
; 
 ? 
;
_space_group_IT_number 14
_symmetry_cell_setting monoclinic
_symmetry_Int_Tables_number 14
_symmetry_space_group_name_Hall '-P 2ybc'
_symmetry_space_group_name_H-M 'P 1 21/c 1'
_atom_sites_solution_hydrogens geom
_atom_sites_solution_primary direct
_atom_sites_solution_secondary difmap
_audit_creation_method SHELXL-97
_cell_angle_alpha 90.00
_cell_angle_beta 104.753(4)
_cell_angle_gamma 90.00
_cell_formula_units_Z 8
_cell_length_a 12.8531(8)
_cell_length_b 18.9358(7)
_cell_length_c 20.6272(11)
_cell_measurement_reflns_used 16788
_cell_measurement_temperature 100(2)
_cell_measurement_theta_max 25.59
_cell_measurement_theta_min 1.48
_cell_volume 4854.8(4)
_computing_cell_refinement 'X-Area (Stoe & Cie. 2006)'
_computing_data_collection 'X-Area (Stoe & Cie. 2006)'
_computing_data_reduction 'X-Area (Stoe & Cie. 2006)'
_computing_molecular_graphics 'ORTEP3 win. (Farrugia 2008)'
_computing_publication_material 'PLATON (Spek 2011)'
_computing_structure_refinement 'SHELXL-97 (Sheldrick, 1997)'
_computing_structure_solution 'SHELXS-97 (Sheldrick, 1990)'
_diffrn_ambient_temperature 100(2)
_diffrn_detector 'image plate (34 cm diameter)'
_diffrn_detector_area_resol_mean 6.67
_diffrn_detector_type STOE
_diffrn_measured_fraction_theta_full 0.981
_diffrn_measured_fraction_theta_max 0.981
_diffrn_measurement_details ' 124 frames, detector distance = 135 mm'
_diffrn_measurement_device '2-circle goniometer'
_diffrn_measurement_device_type 'STOE IPDS 2'
_diffrn_measurement_method 'rotation method'
_diffrn_radiation_collimation '0.5 mm diameter, multiple pinhole'
_diffrn_radiation_monochromator 'plane graphite'
_diffrn_radiation_polarisn_norm 0
_diffrn_radiation_type 'Mo K\a'
_diffrn_radiation_wavelength 0.71073
_diffrn_reflns_av_R_equivalents 0.0926
_diffrn_reflns_av_sigmaI/netI 0.0908
_diffrn_reflns_limit_h_max 15
_diffrn_reflns_limit_h_min -14
_diffrn_reflns_limit_k_max 22
_diffrn_reflns_limit_k_min -20
_diffrn_reflns_limit_l_max 24
_diffrn_reflns_limit_l_min -24
_diffrn_reflns_number 21353
_diffrn_reflns_theta_full 25.16
_diffrn_reflns_theta_max 25.16
_diffrn_reflns_theta_min 1.48
_diffrn_source 'sealed X-ray tube, 12 x 0.4 mm long-fine focus'
_diffrn_source_current 30
_diffrn_source_power 1.50
_diffrn_source_voltage 50
_diffrn_standards_decay_% 0
_exptl_absorpt_coefficient_mu 1.409
_exptl_absorpt_correction_T_max 0.9472
_exptl_absorpt_correction_T_min 0.8331
_exptl_absorpt_correction_type integration
_exptl_absorpt_process_details 'X-red ver. 1.31 (Stoe & Cie. 2005)'
_exptl_crystal_colour yellow
_exptl_crystal_density_diffrn 1.551
_exptl_crystal_density_method 'not measured'
_exptl_crystal_description plate
_exptl_crystal_F_000 2288
_exptl_crystal_size_max 0.20
_exptl_crystal_size_mid 0.10
_exptl_crystal_size_min 0.04
_refine_diff_density_max 0.936
_refine_diff_density_min -0.625
_refine_diff_density_rms 0.101
_refine_ls_extinction_method none
_refine_ls_goodness_of_fit_ref 0.896
_refine_ls_hydrogen_treatment constr
_refine_ls_matrix_type full
_refine_ls_number_parameters 565
_refine_ls_number_reflns 8551
_refine_ls_number_restraints 0
_refine_ls_restrained_S_all 0.896
_refine_ls_R_factor_all 0.0718
_refine_ls_R_factor_gt 0.0446
_refine_ls_shift/su_max 0.001
_refine_ls_shift/su_mean 0.000
_refine_ls_structure_factor_coef Fsqd
_refine_ls_weighting_details 'calc w=1/[\s^2^(Fo^2^)+(0.0485P)^2^+0.0000P] where P=(Fo^2^+2Fc^2^)/3'
_refine_ls_weighting_scheme calc
_refine_ls_wR_factor_gt 0.0983
_refine_ls_wR_factor_ref 0.1051
_reflns_number_gt 5790
_reflns_number_total 8551
_reflns_threshold_expression >2sigma(I)
_cod_data_source_file c3dt52669k.txt
_cod_data_source_block i1144a
_cod_original_sg_symbol_H-M 'P 21/c'
_cod_database_code 7029190

loop_
_symmetry_equiv_pos_as_xyz
'x, y, z'
'-x, y+1/2, -z+1/2'
'-x, -y, -z'
'x, -y-1/2, z-1/2'

loop_
_atom_site_label
_atom_site_type_symbol
_atom_site_fract_x
_atom_site_fract_y
_atom_site_fract_z
_atom_site_U_iso_or_equiv
_atom_site_adp_type
_atom_site_occupancy
_atom_site_symmetry_multiplicity
_atom_site_calc_flag
_atom_site_refinement_flags
C1 C 0.9270(4) 0.1792(3) 0.7535(2) 0.0326(11) Uani 1 1 d .
C2 C 0.7475(5) 0.2968(3) 0.6050(3) 0.0472(14) Uani 1 1 d .
C3 C 0.9578(4) 0.2665(3) 0.6447(3) 0.0459(13) Uani 1 1 d .
C4 C 0.9615(4) 0.0506(3) 0.7814(2) 0.0342(11) Uani 1 1 d .
C5 C 1.0656(4) 0.0191(3) 0.8114(2) 0.0359(11) Uani 1 1 d .
H5A H 1.1329 0.0333 0.8046 0.043 Uiso 1 1 calc R
C6 C 1.0474(4) -0.0374(3) 0.8528(2) 0.0426(13) Uani 1 1 d .
H6A H 1.1017 -0.0663 0.8800 0.051 Uiso 1 1 calc R
C7 C 0.9346(4) -0.0436(3) 0.8471(2) 0.0412(12) Uani 1 1 d .
H7A H 0.9008 -0.0774 0.8690 0.049 Uiso 1 1 calc R
C8 C 0.8821(4) 0.0103(3) 0.8024(2) 0.0405(12) Uani 1 1 d .
H8A H 0.8066 0.0181 0.7889 0.049 Uiso 1 1 calc R
C9 C 0.9770(4) 0.1620(3) 0.8775(2) 0.0337(11) Uani 1 1 d .
C10 C 1.0831(4) 0.1413(3) 0.9151(2) 0.0385(12) Uani 1 1 d .
H10A H 1.1490 0.1536 0.9052 0.046 Uiso 1 1 calc R
C11 C 1.0708(5) 0.0985(3) 0.9704(2) 0.0424(13) Uani 1 1 d .
H11A H 1.1272 0.0768 1.0031 0.051 Uiso 1 1 calc R
C12 C 0.9598(5) 0.0946(3) 0.9673(3) 0.0484(14) Uani 1 1 d .
H12A H 0.9294 0.0698 0.9981 0.058 Uiso 1 1 calc R
C13 C 0.9004(4) 0.1337(3) 0.9107(2) 0.0391(12) Uani 1 1 d .
H13A H 0.8245 0.1398 0.8975 0.047 Uiso 1 1 calc R
C14 C 0.9261(4) 0.0926(3) 0.6676(2) 0.0375(12) Uani 1 1 d .
C15 C 0.8294(5) 0.0649(3) 0.6325(3) 0.0485(14) Uani 1 1 d .
H15A H 0.7721 0.0584 0.6533 0.058 Uiso 1 1 calc R
C16 C 0.8173(6) 0.0465(4) 0.5651(3) 0.064(2) Uani 1 1 d .
H16A H 0.7512 0.0271 0.5398 0.076 Uiso 1 1 calc R
C17 C 0.9004(7) 0.0564(4) 0.5353(3) 0.070(2) Uani 1 1 d .
H17A H 0.8908 0.0443 0.4895 0.084 Uiso 1 1 calc R
C18 C 0.9976(7) 0.0839(4) 0.5711(3) 0.0641(19) Uani 1 1 d .
H18A H 1.0546 0.0902 0.5500 0.077 Uiso 1 1 calc R
C19 C 1.0120(5) 0.1025(3) 0.6389(3) 0.0464(13) Uani 1 1 d .
H19A H 1.0784 0.1212 0.6643 0.056 Uiso 1 1 calc R
C20 C 0.9171(4) 0.2776(3) 0.8281(2) 0.0369(12) Uani 1 1 d .
H20B H 0.8755 0.2760 0.8623 0.044 Uiso 1 1 calc R
H20A H 0.8674 0.2940 0.7858 0.044 Uiso 1 1 calc R
C21 C 1.0049(5) 0.3342(3) 0.8500(3) 0.0439(13) Uani 1 1 d .
C22 C 1.0722(5) 0.3434(3) 0.7981(3) 0.0539(15) Uani 1 1 d .
H22A H 1.0260 0.3611 0.7559 0.065 Uiso 1 1 calc R
H22B H 1.1028 0.2978 0.7903 0.065 Uiso 1 1 calc R
H22C H 1.1305 0.3772 0.8154 0.065 Uiso 1 1 calc R
C23 C 1.0818(6) 0.3180(3) 0.9187(3) 0.064(2) Uani 1 1 d .
H23A H 1.1256 0.2766 0.9149 0.076 Uiso 1 1 calc R
H23B H 1.0399 0.3083 0.9513 0.076 Uiso 1 1 calc R
H23C H 1.1288 0.3587 0.9337 0.076 Uiso 1 1 calc R
C24 C 0.9445(5) 0.4033(3) 0.8536(3) 0.0530(15) Uani 1 1 d .
H24A H 0.9059 0.3996 0.8887 0.064 Uiso 1 1 calc R
H24B H 0.8930 0.4120 0.8103 0.064 Uiso 1 1 calc R
H24C H 0.9960 0.4424 0.8640 0.064 Uiso 1 1 calc R
C25 C 0.4316(4) 0.1943(3) 0.7550(2) 0.0330(11) Uani 1 1 d .
C26 C 0.3769(5) 0.0833(4) 0.9086(3) 0.0528(15) Uani 1 1 d .
C27 C 0.5512(5) 0.1065(3) 0.8631(3) 0.0482(14) Uani 1 1 d .
C28 C 0.4406(4) 0.3217(3) 0.7227(2) 0.0348(11) Uani 1 1 d .
C29 C 0.3425(4) 0.3598(3) 0.7013(3) 0.0434(13) Uani 1 1 d .
H29A H 0.2789 0.3519 0.7158 0.052 Uiso 1 1 calc R
C30 C 0.3564(5) 0.4123(3) 0.6539(3) 0.0460(14) Uani 1 1 d .
H30A H 0.3032 0.4447 0.6310 0.055 Uiso 1 1 calc R
C31 C 0.4638(5) 0.4075(3) 0.6474(2) 0.0427(13) Uani 1 1 d .
H31A H 0.4944 0.4360 0.6191 0.051 Uiso 1 1 calc R
C32 C 0.5185(4) 0.3520(3) 0.6909(2) 0.0376(12) Uani 1 1 d .
H32A H 0.5914 0.3381 0.6974 0.045 Uiso 1 1 calc R
C33 C 0.3783(4) 0.2075(3) 0.6310(2) 0.0376(12) Uani 1 1 d .
C34 C 0.4525(5) 0.2248(3) 0.5921(2) 0.0429(13) Uani 1 1 d .
H34A H 0.5261 0.2113 0.6015 0.051 Uiso 1 1 calc R
C35 C 0.3958(6) 0.2660(3) 0.5366(3) 0.0594(18) Uani 1 1 d .
H35A H 0.4260 0.2871 0.5038 0.071 Uiso 1 1 calc R
C36 C 0.2886(6) 0.2703(3) 0.5385(3) 0.069(2) Uani 1 1 d .
H36A H 0.2333 0.2934 0.5060 0.082 Uiso 1 1 calc R
C37 C 0.2743(5) 0.2345(3) 0.5972(3) 0.0579(18) Uani 1 1 d .
H37A H 0.2094 0.2297 0.6108 0.069 Uiso 1 1 calc R
C38 C 0.5059(4) 0.2839(3) 0.8376(2) 0.0363(11) Uani 1 1 d .
C39 C 0.4413(5) 0.3187(3) 0.8724(3) 0.0494(14) Uani 1 1 d .
H39A H 0.3672 0.3270 0.8525 0.059 Uiso 1 1 calc R
C40 C 0.4901(6) 0.3410(3) 0.9380(3) 0.0548(16) Uani 1 1 d .
H40A H 0.4480 0.3648 0.9628 0.066 Uiso 1 1 calc R
C41 C 0.5974(6) 0.3293(3) 0.9672(3) 0.0590(18) Uani 1 1 d .
H41A H 0.6283 0.3445 1.0118 0.071 Uiso 1 1 calc R
C42 C 0.6606(5) 0.2949(3) 0.9313(3) 0.0496(15) Uani 1 1 d .
H42A H 0.7348 0.2871 0.9515 0.060 Uiso 1 1 calc R
C43 C 0.6162(5) 0.2720(3) 0.8658(3) 0.0459(14) Uani 1 1 d .
H43A H 0.6592 0.2489 0.8409 0.055 Uiso 1 1 calc R
C44 C 0.3543(4) 0.0941(3) 0.6833(3) 0.0414(12) Uani 1 1 d .
H44A H 0.2808 0.0973 0.6533 0.050 Uiso 1 1 calc R
H44B H 0.3468 0.0772 0.7273 0.050 Uiso 1 1 calc R
C45 C 0.4150(4) 0.0372(3) 0.6549(3) 0.0410(12) Uani 1 1 d .
C46 C 0.5306(5) 0.0282(3) 0.6994(3) 0.0541(15) Uani 1 1 d .
H46A H 0.5278 0.0146 0.7447 0.065 Uiso 1 1 calc R
H46B H 0.5697 0.0730 0.7012 0.065 Uiso 1 1 calc R
H46C H 0.5677 -0.0086 0.6804 0.065 Uiso 1 1 calc R
C47 C 0.4196(7) 0.0515(3) 0.5828(3) 0.0647(18) Uani 1 1 d .
H47A H 0.4692 0.0907 0.5821 0.078 Uiso 1 1 calc R
H47B H 0.3476 0.0639 0.5557 0.078 Uiso 1 1 calc R
H47C H 0.4449 0.0091 0.5642 0.078 Uiso 1 1 calc R
C48 C 0.3532(5) -0.0319(3) 0.6575(3) 0.0547(15) Uani 1 1 d .
H48C H 0.3889 -0.0708 0.6404 0.066 Uiso 1 1 calc R
H48B H 0.2793 -0.0271 0.6298 0.066 Uiso 1 1 calc R
H48A H 0.3520 -0.0418 0.7039 0.066 Uiso 1 1 calc R
N1 N 0.9411(3) 0.1112(2) 0.73865(18) 0.0303(9) Uani 1 1 d .
N2 N 0.9496(3) 0.2039(2) 0.81704(18) 0.0333(9) Uani 1 1 d .
N3 N 0.4590(3) 0.2623(2) 0.76813(19) 0.0330(9) Uani 1 1 d .
N4 N 0.3992(3) 0.1670(2) 0.6928(2) 0.0344(9) Uani 1 1 d .
O1 O 0.6926(4) 0.3316(3) 0.5651(2) 0.0680(13) Uani 1 1 d .
O2 O 1.0308(4) 0.2833(2) 0.6249(2) 0.0582(11) Uani 1 1 d .
O3 O 0.3558(4) 0.0528(3) 0.9518(2) 0.0742(14) Uani 1 1 d .
O4 O 0.6402(3) 0.0865(2) 0.8797(2) 0.0624(12) Uani 1 1 d .
Cl1 Cl 0.69401(10) 0.19856(8) 0.71388(7) 0.0459(3) Uani 1 1 d .
Cl2 Cl 0.23135(11) 0.17616(8) 0.79818(7) 0.0504(3) Uani 1 1 d .
Fe1 Fe 0.98855(6) 0.05758(4) 0.87912(3) 0.03433(17) Uani 1 1 d .
Fe2 Fe 0.38713(6) 0.31067(4) 0.62584(4) 0.03993(19) Uani 1 1 d .
Rh1 Rh 0.83931(3) 0.24097(2) 0.673126(19) 0.03481(11) Uani 1 1 d .
Rh2 Rh 0.41122(3) 0.13470(2) 0.83758(2) 0.03822(12) Uani 1 1 d .

loop_
_atom_site_aniso_label
_atom_site_aniso_U_11
_atom_site_aniso_U_22
_atom_site_aniso_U_33
_atom_site_aniso_U_23
_atom_site_aniso_U_13
_atom_site_aniso_U_12
C1 0.031(2) 0.033(3) 0.036(2) -0.006(2) 0.0126(19) -0.007(2)
C2 0.051(3) 0.044(3) 0.047(3) -0.009(3) 0.013(3) -0.008(3)
C3 0.043(3) 0.041(3) 0.056(3) 0.002(3) 0.016(3) 0.002(3)
C4 0.039(3) 0.033(3) 0.031(2) 0.001(2) 0.009(2) -0.001(2)
C5 0.039(3) 0.036(3) 0.032(2) 0.000(2) 0.008(2) -0.001(2)
C6 0.049(3) 0.039(3) 0.036(3) 0.002(2) 0.004(2) 0.007(3)
C7 0.056(3) 0.036(3) 0.032(2) -0.002(2) 0.011(2) -0.001(3)
C8 0.045(3) 0.041(3) 0.032(2) -0.004(2) 0.004(2) -0.007(2)
C9 0.037(3) 0.032(3) 0.035(2) -0.003(2) 0.016(2) -0.005(2)
C10 0.043(3) 0.040(3) 0.031(2) -0.003(2) 0.004(2) -0.002(2)
C11 0.055(3) 0.038(3) 0.031(2) -0.003(2) 0.005(2) -0.005(3)
C12 0.069(4) 0.044(3) 0.036(3) -0.003(2) 0.020(3) -0.010(3)
C13 0.045(3) 0.038(3) 0.037(3) -0.007(2) 0.016(2) -0.007(2)
C14 0.054(3) 0.029(3) 0.028(2) 0.003(2) 0.007(2) 0.010(2)
C15 0.056(3) 0.047(4) 0.037(3) -0.008(3) 0.003(2) 0.011(3)
C16 0.078(4) 0.062(4) 0.038(3) -0.010(3) -0.010(3) 0.018(4)
C17 0.122(6) 0.052(4) 0.031(3) -0.001(3) 0.011(4) 0.026(4)
C18 0.111(6) 0.045(4) 0.048(3) 0.006(3) 0.041(4) 0.019(4)
C19 0.067(4) 0.037(3) 0.042(3) 0.003(2) 0.027(3) 0.006(3)
C20 0.044(3) 0.035(3) 0.033(2) -0.002(2) 0.013(2) 0.005(2)
C21 0.058(3) 0.031(3) 0.039(3) -0.004(2) 0.006(2) 0.003(3)
C22 0.056(3) 0.044(4) 0.062(4) -0.001(3) 0.016(3) -0.006(3)
C23 0.083(4) 0.044(4) 0.046(3) 0.003(3) -0.018(3) -0.011(3)
C24 0.064(4) 0.037(3) 0.056(3) -0.011(3) 0.012(3) 0.006(3)
C25 0.026(2) 0.034(3) 0.040(3) -0.002(2) 0.0094(19) 0.002(2)
C26 0.052(3) 0.051(4) 0.058(4) 0.002(3) 0.020(3) 0.007(3)
C27 0.052(3) 0.040(3) 0.051(3) -0.003(3) 0.010(3) -0.010(3)
C28 0.035(2) 0.034(3) 0.036(2) -0.006(2) 0.011(2) 0.000(2)
C29 0.040(3) 0.035(3) 0.052(3) -0.004(3) 0.006(2) 0.005(2)
C30 0.056(3) 0.034(3) 0.045(3) -0.004(2) 0.008(3) 0.005(3)
C31 0.058(3) 0.037(3) 0.032(2) 0.000(2) 0.010(2) -0.001(3)
C32 0.040(3) 0.036(3) 0.037(3) -0.004(2) 0.009(2) -0.005(2)
C33 0.037(3) 0.035(3) 0.038(3) -0.006(2) 0.003(2) 0.002(2)
C34 0.058(3) 0.036(3) 0.034(2) -0.006(2) 0.012(2) 0.003(3)
C35 0.091(5) 0.039(3) 0.038(3) 0.002(3) -0.002(3) 0.000(3)
C36 0.091(5) 0.041(4) 0.049(3) -0.008(3) -0.028(4) 0.011(3)
C37 0.044(3) 0.040(3) 0.073(4) -0.010(3) -0.014(3) 0.002(3)
C38 0.054(3) 0.026(3) 0.033(2) -0.002(2) 0.020(2) -0.008(2)
C39 0.064(4) 0.044(3) 0.046(3) -0.002(3) 0.025(3) -0.002(3)
C40 0.086(5) 0.043(3) 0.044(3) -0.006(3) 0.031(3) -0.007(3)
C41 0.093(5) 0.051(4) 0.033(3) -0.002(3) 0.016(3) -0.020(4)
C42 0.056(3) 0.047(4) 0.040(3) 0.005(3) 0.002(3) -0.013(3)
C43 0.055(3) 0.046(3) 0.034(3) 0.005(2) 0.006(2) -0.007(3)
C44 0.041(3) 0.035(3) 0.047(3) -0.004(2) 0.010(2) -0.009(2)
C45 0.056(3) 0.029(3) 0.042(3) -0.006(2) 0.020(2) -0.007(2)
C46 0.051(3) 0.039(3) 0.074(4) -0.007(3) 0.020(3) 0.005(3)
C47 0.114(6) 0.035(3) 0.053(3) -0.003(3) 0.036(4) 0.006(4)
C48 0.066(4) 0.033(3) 0.066(4) -0.006(3) 0.019(3) -0.009(3)
N1 0.036(2) 0.029(2) 0.0274(18) -0.0002(16) 0.0100(16) -0.0013(17)
N2 0.035(2) 0.035(2) 0.0290(19) -0.0020(18) 0.0073(16) 0.0007(18)
N3 0.034(2) 0.030(2) 0.036(2) -0.0007(18) 0.0117(16) -0.0002(18)
N4 0.032(2) 0.031(2) 0.040(2) -0.0008(19) 0.0097(17) 0.0032(17)
O1 0.075(3) 0.064(3) 0.054(2) 0.015(2) -0.005(2) 0.013(3)
O2 0.065(3) 0.045(3) 0.074(3) 0.003(2) 0.037(2) 0.002(2)
O3 0.097(4) 0.066(3) 0.068(3) 0.026(3) 0.038(3) -0.007(3)
O4 0.044(2) 0.052(3) 0.084(3) 0.001(2) 0.003(2) -0.002(2)
Cl1 0.0350(6) 0.0497(8) 0.0538(7) 0.0038(6) 0.0129(5) -0.0003(6)
Cl2 0.0415(7) 0.0510(9) 0.0654(8) 0.0062(7) 0.0257(6) 0.0052(6)
Fe1 0.0395(4) 0.0334(4) 0.0301(3) -0.0004(3) 0.0090(3) -0.0023(3)
Fe2 0.0465(4) 0.0328(4) 0.0358(4) -0.0018(3) 0.0019(3) 0.0062(3)
Rh1 0.0365(2) 0.0340(2) 0.03302(19) 0.00190(17) 0.00716(15) 0.00125(17)
Rh2 0.0412(2) 0.0347(2) 0.0419(2) 0.00158(18) 0.01640(17) -0.00122(18)

loop_
_atom_type_symbol
_atom_type_description
_atom_type_scat_dispersion_real
_atom_type_scat_dispersion_imag
_atom_type_scat_source
C C 0.0033 0.0016 'International Tables Vol C Tables 4.2.6.8 and 6.1.1.4'
H H 0.0000 0.0000 'International Tables Vol C Tables 4.2.6.8 and 6.1.1.4'
N N 0.0061 0.0033 'International Tables Vol C Tables 4.2.6.8 and 6.1.1.4'
O O 0.0106 0.0060 'International Tables Vol C Tables 4.2.6.8 and 6.1.1.4'
Cl Cl 0.1484 0.1585 'International Tables Vol C Tables 4.2.6.8 and 6.1.1.4'
Fe Fe 0.3463 0.8444 'International Tables Vol C Tables 4.2.6.8 and 6.1.1.4'
Rh Rh -1.1178 0.9187 'International Tables Vol C Tables 4.2.6.8 and 6.1.1.4'

loop_
_geom_angle_atom_site_label_1
_geom_angle_atom_site_label_2
_geom_angle_atom_site_label_3
_geom_angle
N1 C1 N2 122.9(4)
N1 C1 Rh1 115.3(3)
N2 C1 Rh1 120.7(4)
N1 C1 Fe1 60.5(2)
N2 C1 Fe1 63.0(3)
Rh1 C1 Fe1 161.6(2)
O1 C2 Rh1 178.4(5)
O2 C3 Rh1 177.9(5)
C8 C4 N1 125.7(4)
C8 C4 C5 107.7(4)
N1 C4 C5 126.6(4)
C8 C4 Fe1 71.2(3)
N1 C4 Fe1 122.4(3)
C5 C4 Fe1 71.8(3)
C6 C5 C4 106.8(5)
C6 C5 Fe1 71.0(3)
C4 C5 Fe1 65.7(3)
C6 C5 H5A 126.6
C4 C5 H5A 126.6
Fe1 C5 H5A 128.1
C5 C6 C7 109.3(5)
C5 C6 Fe1 68.5(3)
C7 C6 Fe1 70.3(3)
C5 C6 H6A 125.4
C7 C6 H6A 125.4
Fe1 C6 H6A 127.4
C8 C7 C6 107.4(5)
C8 C7 Fe1 67.2(3)
C6 C7 Fe1 69.5(3)
C8 C7 H7A 126.3
C6 C7 H7A 126.3
Fe1 C7 H7A 128.5
C7 C8 C4 108.8(5)
C7 C8 Fe1 72.3(3)
C4 C8 Fe1 66.8(3)
C7 C8 H8A 125.6
C4 C8 H8A 125.6
Fe1 C8 H8A 126.8
C13 C9 C10 108.1(4)
C13 C9 N2 124.8(4)
C10 C9 N2 127.1(5)
C13 C9 Fe1 71.2(3)
C10 C9 Fe1 70.3(3)
N2 C9 Fe1 124.3(3)
C11 C10 C9 107.4(5)
C11 C10 Fe1 70.9(3)
C9 C10 Fe1 67.5(3)
C11 C10 H10A 126.3
C9 C10 H10A 126.3
Fe1 C10 H10A 126.8
C12 C11 C10 107.9(5)
C12 C11 Fe1 70.2(3)
C10 C11 Fe1 67.8(3)
C12 C11 H11A 126.1
C10 C11 H11A 126.1
Fe1 C11 H11A 127.4
C11 C12 C13 109.5(5)
C11 C12 Fe1 69.7(3)
C13 C12 Fe1 68.6(3)
C11 C12 H12A 125.3
C13 C12 H12A 125.3
Fe1 C12 H12A 128.0
C12 C13 C9 107.1(5)
C12 C13 Fe1 70.7(3)
C9 C13 Fe1 66.9(3)
C12 C13 H13A 126.5
C9 C13 H13A 126.5
Fe1 C13 H13A 127.4
C15 C14 C19 122.4(5)
C15 C14 N1 119.2(5)
C19 C14 N1 118.4(5)
C14 C15 C16 118.3(6)
C14 C15 H15A 120.8
C16 C15 H15A 120.8
C17 C16 C15 120.4(6)
C17 C16 H16A 119.8
C15 C16 H16A 119.8
C16 C17 C18 120.9(6)
C16 C17 H17A 119.5
C18 C17 H17A 119.5
C17 C18 C19 119.8(7)
C17 C18 H18A 120.1
C19 C18 H18A 120.1
C14 C19 C18 118.1(6)
C14 C19 H19A 120.9
C18 C19 H19A 120.9
N2 C20 C21 119.0(4)
N2 C20 H20B 107.6
C21 C20 H20B 107.6
N2 C20 H20A 107.6
C21 C20 H20A 107.6
H20B C20 H20A 107.0
C24 C21 C20 105.4(5)
C24 C21 C23 109.9(5)
C20 C21 C23 112.5(5)
C24 C21 C22 108.5(5)
C20 C21 C22 111.9(4)
C23 C21 C22 108.6(5)
C21 C22 H22A 109.5
C21 C22 H22B 109.5
H22A C22 H22B 109.5
C21 C22 H22C 109.5
H22A C22 H22C 109.5
H22B C22 H22C 109.5
C21 C23 H23A 109.5
C21 C23 H23B 109.5
H23A C23 H23B 109.5
C21 C23 H23C 109.5
H23A C23 H23C 109.5
H23B C23 H23C 109.5
C21 C24 H24A 109.5
C21 C24 H24B 109.5
H24A C24 H24B 109.5
C21 C24 H24C 109.5
H24A C24 H24C 109.5
H24B C24 H24C 109.5
N3 C25 N4 124.1(5)
N3 C25 Rh2 115.4(3)
N4 C25 Rh2 119.4(4)
N3 C25 Fe2 61.2(2)
N4 C25 Fe2 63.4(3)
Rh2 C25 Fe2 161.6(2)
O3 C26 Rh2 179.3(6)
O4 C27 Rh2 178.2(5)
C29 C28 N3 125.5(5)
C29 C28 C32 108.7(5)
N3 C28 C32 125.8(4)
C29 C28 Fe2 71.6(3)
N3 C28 Fe2 122.5(3)
C32 C28 Fe2 71.5(3)
C28 C29 C30 107.9(5)
C28 C29 Fe2 66.5(3)
C30 C29 Fe2 71.6(3)
C28 C29 H29A 126.1
C30 C29 H29A 126.1
Fe2 C29 H29A 127.3
C31 C30 C29 108.2(5)
C31 C30 Fe2 69.9(3)
C29 C30 Fe2 67.3(3)
C31 C30 H30A 125.9
C29 C30 H30A 125.9
Fe2 C30 H30A 128.5
C30 C31 C32 108.5(5)
C30 C31 Fe2 70.0(3)
C32 C31 Fe2 67.6(3)
C30 C31 H31A 125.7
C32 C31 H31A 125.7
Fe2 C31 H31A 128.2
C31 C32 C28 106.7(5)
C31 C32 Fe2 71.2(3)
C28 C32 Fe2 65.9(3)
C31 C32 H32A 126.7
C28 C32 H32A 126.7
Fe2 C32 H32A 127.7
C34 C33 C37 108.5(5)
C34 C33 N4 127.7(4)
C37 C33 N4 123.8(5)
C34 C33 Fe2 71.7(3)
C37 C33 Fe2 71.3(3)
N4 C33 Fe2 125.0(3)
C35 C34 C33 107.3(5)
C35 C34 Fe2 70.4(4)
C33 C34 Fe2 66.3(3)
C35 C34 H34A 126.3
C33 C34 H34A 126.3
Fe2 C34 H34A 128.4
C36 C35 C34 108.6(6)
C36 C35 Fe2 70.8(4)
C34 C35 Fe2 68.8(3)
C36 C35 H35A 125.7
C34 C35 H35A 125.7
Fe2 C35 H35A 126.2
C35 C36 C37 109.6(5)
C35 C36 Fe2 69.8(3)
C37 C36 Fe2 67.8(3)
C35 C36 H36A 125.2
C37 C36 H36A 125.2
Fe2 C36 H36A 128.9
C33 C37 C36 105.9(6)
C33 C37 Fe2 66.6(3)
C36 C37 Fe2 71.0(4)
C33 C37 H37A 127.1
C36 C37 H37A 127.1
Fe2 C37 H37A 126.9
C39 C38 C43 122.3(5)
C39 C38 N3 119.0(5)
C43 C38 N3 118.7(5)
C38 C39 C40 117.4(6)
C38 C39 H39A 121.3
C40 C39 H39A 121.3
C41 C40 C39 121.7(6)
C41 C40 H40A 119.1
C39 C40 H40A 119.1
C40 C41 C42 119.9(5)
C40 C41 H41A 120.1
C42 C41 H41A 120.1
C41 C42 C43 120.7(6)
C41 C42 H42A 119.7
C43 C42 H42A 119.7
C42 C43 C38 118.0(6)
C42 C43 H43A 121.0
C38 C43 H43A 121.0
N4 C44 C45 118.9(5)
N4 C44 H44A 107.6
C45 C44 H44A 107.6
N4 C44 H44B 107.6
C45 C44 H44B 107.6
H44A C44 H44B 107.0
C47 C45 C44 113.4(5)
C47 C45 C48 109.4(5)
C44 C45 C48 105.4(5)
C47 C45 C46 109.2(5)
C44 C45 C46 110.9(4)
C48 C45 C46 108.2(5)
C45 C46 H46A 109.5
C45 C46 H46B 109.5
H46A C46 H46B 109.5
C45 C46 H46C 109.5
H46A C46 H46C 109.5
H46B C46 H46C 109.5
C45 C47 H47A 109.5
C45 C47 H47B 109.5
H47A C47 H47B 109.5
C45 C47 H47C 109.5
H47A C47 H47C 109.5
H47B C47 H47C 109.5
C45 C48 H48C 109.5
C45 C48 H48B 109.5
H48C C48 H48B 109.5
C45 C48 H48A 109.5
H48C C48 H48A 109.5
H48B C48 H48A 109.5
C1 N1 C4 129.9(4)
C1 N1 C14 117.7(4)
C4 N1 C14 112.3(4)
C1 N2 C9 126.3(4)
C1 N2 C20 118.2(4)
C9 N2 C20 113.5(4)
C25 N3 C28 128.6(4)
C25 N3 C38 119.0(4)
C28 N3 C38 112.1(4)
C25 N4 C33 125.2(4)
C25 N4 C44 119.8(4)
C33 N4 C44 113.2(4)
C4 Fe1 C9 93.3(2)
C4 Fe1 C8 42.0(2)
C9 Fe1 C8 113.3(2)
C4 Fe1 C10 111.3(2)
C9 Fe1 C10 42.2(2)
C8 Fe1 C10 149.4(2)
C4 Fe1 C13 114.1(2)
C9 Fe1 C13 41.9(2)
C8 Fe1 C13 104.1(2)
C10 Fe1 C13 70.1(2)
C4 Fe1 C5 42.48(19)
C9 Fe1 C5 113.1(2)
C8 Fe1 C5 69.8(2)
C10 Fe1 C5 100.4(2)
C13 Fe1 C5 151.2(2)
C4 Fe1 C11 151.6(2)
C9 Fe1 C11 70.1(2)
C8 Fe1 C11 166.0(2)
C10 Fe1 C11 41.3(2)
C13 Fe1 C11 68.9(2)
C5 Fe1 C11 122.3(2)
C4 Fe1 C12 154.4(2)
C9 Fe1 C12 69.3(2)
C8 Fe1 C12 127.0(2)
C10 Fe1 C12 68.7(2)
C13 Fe1 C12 40.7(2)
C5 Fe1 C12 161.7(2)
C11 Fe1 C12 40.0(2)
C4 Fe1 C6 69.7(2)
C9 Fe1 C6 152.9(2)
C8 Fe1 C6 68.3(2)
C10 Fe1 C6 123.4(2)
C13 Fe1 C6 164.7(2)
C5 Fe1 C6 40.5(2)
C11 Fe1 C6 115.4(2)
C12 Fe1 C6 133.0(2)
C4 Fe1 C7 69.8(2)
C9 Fe1 C7 153.20(19)
C8 Fe1 C7 40.5(2)
C10 Fe1 C7 163.2(2)
C13 Fe1 C7 125.6(2)
C5 Fe1 C7 68.6(2)
C11 Fe1 C7 133.4(2)
C12 Fe1 C7 118.1(2)
C6 Fe1 C7 40.2(2)
C4 Fe1 C1 46.95(17)
C9 Fe1 C1 46.44(16)
C8 Fe1 C1 73.97(17)
C10 Fe1 C1 75.57(15)
C13 Fe1 C1 74.04(17)
C5 Fe1 C1 77.29(16)
C11 Fe1 C1 113.97(18)
C12 Fe1 C1 112.38(19)
C6 Fe1 C1 114.60(17)
C7 Fe1 C1 112.67(15)
C28 Fe2 C33 93.5(2)
C28 Fe2 C29 41.9(2)
C33 Fe2 C29 112.7(2)
C28 Fe2 C37 114.5(3)
C33 Fe2 C37 42.1(2)
C29 Fe2 C37 103.3(3)
C28 Fe2 C32 42.6(2)
C33 Fe2 C32 113.5(2)
C29 Fe2 C32 70.4(2)
C37 Fe2 C32 151.9(2)
C28 Fe2 C34 111.6(2)
C33 Fe2 C34 42.0(2)
C29 Fe2 C34 148.9(2)
C37 Fe2 C34 70.0(3)
C32 Fe2 C34 100.8(2)
C28 Fe2 C35 151.2(2)
C33 Fe2 C35 69.9(2)
C29 Fe2 C35 166.4(2)
C37 Fe2 C35 69.1(3)
C32 Fe2 C35 121.7(3)
C34 Fe2 C35 40.7(2)
C28 Fe2 C36 155.5(3)
C33 Fe2 C36 69.4(2)
C29 Fe2 C36 127.7(3)
C37 Fe2 C36 41.2(3)
C32 Fe2 C36 160.3(3)
C34 Fe2 C36 67.7(3)
C35 Fe2 C36 39.4(3)
C28 Fe2 C31 70.2(2)
C33 Fe2 C31 154.1(2)
C29 Fe2 C31 69.0(2)
C37 Fe2 C31 163.4(2)
C32 Fe2 C31 41.2(2)
C34 Fe2 C31 124.3(2)
C35 Fe2 C31 115.1(3)
C36 Fe2 C31 131.7(2)
C28 Fe2 C30 70.0(2)
C33 Fe2 C30 152.9(2)
C29 Fe2 C30 41.1(2)
C37 Fe2 C30 124.7(3)
C32 Fe2 C30 69.1(2)
C34 Fe2 C30 164.0(3)
C35 Fe2 C30 133.6(2)
C36 Fe2 C30 117.9(2)
C31 Fe2 C30 40.1(2)
C28 Fe2 C25 47.19(18)
C33 Fe2 C25 46.45(16)
C29 Fe2 C25 73.57(18)
C37 Fe2 C25 74.4(2)
C32 Fe2 C25 77.62(17)
C34 Fe2 C25 75.43(17)
C35 Fe2 C25 113.57(19)
C36 Fe2 C25 112.8(2)
C31 Fe2 C25 115.45(16)
C30 Fe2 C25 112.87(18)
C3 Rh1 C2 91.5(3)
C3 Rh1 C1 94.4(2)
C2 Rh1 C1 173.8(2)
C3 Rh1 Cl1 174.91(18)
C2 Rh1 Cl1 93.08(19)
C1 Rh1 Cl1 81.06(14)
C27 Rh2 C26 91.9(3)
C27 Rh2 C25 94.3(2)
C26 Rh2 C25 173.8(2)
C27 Rh2 Cl2 176.1(2)
C26 Rh2 Cl2 92.08(18)
C25 Rh2 Cl2 81.80(13)

loop_
_geom_bond_atom_site_label_1
_geom_bond_atom_site_label_2
_geom_bond_distance
C1 N1 1.345(6)
C1 N2 1.351(6)
C1 Rh1 2.107(5)
C1 Fe1 3.405(5)
C2 O1 1.146(7)
C2 Rh1 1.908(6)
C3 O2 1.159(7)
C3 Rh1 1.831(6)
C4 C8 1.428(8)
C4 N1 1.431(6)
C4 C5 1.452(7)
C4 Fe1 1.961(5)
C5 C6 1.425(8)
C5 Fe1 2.043(5)
C5 H5A 0.9500
C6 C7 1.430(8)
C6 Fe1 2.076(6)
C6 H6A 0.9500
C7 C8 1.423(7)
C7 Fe1 2.087(5)
C7 H7A 0.9500
C8 Fe1 2.019(5)
C8 H8A 0.9500
C9 C13 1.439(7)
C9 C10 1.442(7)
C9 N2 1.443(6)
C9 Fe1 1.983(5)
C10 C11 1.439(8)
C10 Fe1 2.020(5)
C10 H10A 0.9500
C11 C12 1.413(9)
C11 Fe1 2.061(5)
C11 H11A 0.9500
C12 C13 1.428(8)
C12 Fe1 2.068(6)
C12 H12A 0.9500
C13 Fe1 2.040(6)
C13 H13A 0.9500
C14 C15 1.373(8)
C14 C19 1.392(8)
C14 N1 1.472(6)
C15 C16 1.404(8)
C15 H15A 0.9500
C16 C17 1.373(11)
C16 H16A 0.9500
C17 C18 1.380(10)
C17 H17A 0.9500
C18 C19 1.407(8)
C18 H18A 0.9500
C19 H19A 0.9500
C20 N2 1.492(7)
C20 C21 1.538(8)
C20 H20B 0.9900
C20 H20A 0.9900
C21 C24 1.532(8)
C21 C23 1.539(7)
C21 C22 1.548(9)
C22 H22A 0.9800
C22 H22B 0.9800
C22 H22C 0.9800
C23 H23A 0.9800
C23 H23B 0.9800
C23 H23C 0.9800
C24 H24A 0.9800
C24 H24B 0.9800
C24 H24C 0.9800
C25 N3 1.344(6)
C25 N4 1.348(6)
C25 Rh2 2.114(5)
C25 Fe2 3.392(5)
C26 O3 1.152(7)
C26 Rh2 1.901(7)
C27 O4 1.170(7)
C27 Rh2 1.821(6)
C28 C29 1.422(7)
C28 N3 1.445(7)
C28 C32 1.448(7)
C28 Fe2 1.951(5)
C29 C30 1.438(8)
C29 Fe2 2.018(6)
C29 H29A 0.9500
C30 C31 1.424(8)
C30 Fe2 2.077(6)
C30 H30A 0.9500
C31 C32 1.443(7)
C31 Fe2 2.075(6)
C31 H31A 0.9500
C32 Fe2 2.027(5)
C32 H32A 0.9500
C33 C34 1.434(8)
C33 C37 1.434(7)
C33 N4 1.453(7)
C33 Fe2 1.961(5)
C34 C35 1.423(8)
C34 Fe2 2.033(6)
C34 H34A 0.9500
C35 C36 1.390(11)
C35 Fe2 2.054(7)
C35 H35A 0.9500
C36 C37 1.441(11)
C36 Fe2 2.067(5)
C36 H36A 0.9500
C37 Fe2 2.024(6)
C37 H37A 0.9500
C38 C39 1.393(8)
C38 C43 1.407(8)
C38 N3 1.465(6)
C39 C40 1.403(8)
C39 H39A 0.9500
C40 C41 1.375(9)
C40 H40A 0.9500
C41 C42 1.392(10)
C41 H41A 0.9500
C42 C43 1.396(7)
C42 H42A 0.9500
C43 H43A 0.9500
C44 N4 1.490(7)
C44 C45 1.532(8)
C44 H44A 0.9900
C44 H44B 0.9900
C45 C47 1.527(8)
C45 C48 1.539(8)
C45 C46 1.544(8)
C46 H46A 0.9800
C46 H46B 0.9800
C46 H46C 0.9800
C47 H47A 0.9800
C47 H47B 0.9800
C47 H47C 0.9800
C48 H48C 0.9800
C48 H48B 0.9800
C48 H48A 0.9800
Cl1 Rh1 2.3746(14)
Cl2 Rh2 2.3801(14)
